data_7124414
loop_
_publ_author_name
'Aguilar-Granda, Andr\'es'
'Colin-Molina, Abraham'
'Jellen, Marcus'
'Nu\~nez-Pineda, Alejandra'
'Cifuentes Quintal, Miguel Eduardo'
'Toscano, Rub\'en A.'
'Merino, Gabriel'
'Rodr\'iguez-Molina, Braulio'

_publ_section_title
;
 Triggering the Dynamics of a Carbazole-p-[phenylene-diethynyl]-xylene
 Rotor through a Mechanically Induced Phase Transition
;
_journal_name_full 'Chemical Communications'
_journal_paper_doi 10.1039/C9CC05672F
_journal_year 2019
_chemical_formula_moiety C48H32N2
_chemical_formula_sum 'C48 H32 N2'
_chemical_formula_weight 636.75
_space_group_crystal_system monoclinic
_space_group_IT_number 15
_space_group_name_Hall '-C 2yc'
_space_group_name_H-M_alt 'C 1 2/c 1'
_symmetry_space_group_name_Hall '-C 2yc'
_symmetry_space_group_name_H-M 'C 1 2/c 1'
_atom_sites_solution_hydrogens geom
_audit_creation_method SHELXL-2016/6
_audit_update_record
;
2019-07-13 deposited with the CCDC.    2019-10-30 downloaded from the CCDC.
;
_cell_angle_alpha 90
_cell_angle_beta 113.0100(10)
_cell_angle_gamma 90
_cell_formula_units_Z 4
_cell_length_a 34.4065(11)
_cell_length_b 5.4036(2)
_cell_length_c 19.9747(6)
_cell_measurement_reflns_used 9950
_cell_measurement_temperature 293(2)
_cell_measurement_theta_max 71.74
_cell_measurement_theta_min 2.79
_cell_volume 3418.2(2)
_computing_cell_refinement 'Bruker SAINT'
_computing_data_collection 'Bruker APEX2'
_computing_data_reduction 'Bruker SAINT'
_computing_molecular_graphics 'Bruker SHELXTL'
_computing_publication_material 'Bruker SHELXTL'
_computing_structure_refinement 'SHELXL-2014 (Sheldrick 2014)'
_computing_structure_solution 'SHELXS-97 (Sheldrick 2008)'
_diffrn_ambient_temperature 293(2)
_diffrn_measured_fraction_theta_full 0.998
_diffrn_measured_fraction_theta_max 0.998
_diffrn_measurement_device_type 'Bruker APEX-II CCD'
_diffrn_measurement_method '\w scans'
_diffrn_radiation_monochromator mirrors
_diffrn_radiation_source 'Incoatec ImuS'
_diffrn_radiation_type 'Cu K\a'
_diffrn_radiation_wavelength 1.54175
_diffrn_reflns_av_R_equivalents 0.0219
_diffrn_reflns_av_unetI/netI 0.0137
_diffrn_reflns_Laue_measured_fraction_full 0.998
_diffrn_reflns_Laue_measured_fraction_max 0.998
_diffrn_reflns_limit_h_max 41
_diffrn_reflns_limit_h_min -41
_diffrn_reflns_limit_k_max 6
_diffrn_reflns_limit_k_min -6
_diffrn_reflns_limit_l_max 24
_diffrn_reflns_limit_l_min -24
_diffrn_reflns_number 17285
_diffrn_reflns_point_group_measured_fraction_full 0.998
_diffrn_reflns_point_group_measured_fraction_max 0.998
_diffrn_reflns_theta_full 67.679
_diffrn_reflns_theta_max 70.060
_diffrn_reflns_theta_min 2.791
_exptl_absorpt_coefficient_mu 0.548
_exptl_absorpt_correction_T_max 0.7535
_exptl_absorpt_correction_T_min 0.6764
_exptl_absorpt_correction_type multi-scan
_exptl_absorpt_process_details ' SADABS-2016/2, Sheldrick'
_exptl_crystal_colour yellow
_exptl_crystal_density_diffrn 1.237
_exptl_crystal_description Prism
_exptl_crystal_F_000 1336
_exptl_crystal_size_max 0.457
_exptl_crystal_size_mid 0.442
_exptl_crystal_size_min 0.183
_refine_diff_density_max 0.187
_refine_diff_density_min -0.212
_refine_diff_density_rms 0.045
_refine_ls_extinction_method none
_refine_ls_goodness_of_fit_ref 1.053
_refine_ls_hydrogen_treatment constr
_refine_ls_matrix_type full
_refine_ls_number_parameters 227
_refine_ls_number_reflns 3244
_refine_ls_number_restraints 0
_refine_ls_restrained_S_all 1.053
_refine_ls_R_factor_all 0.0440
_refine_ls_R_factor_gt 0.0412
_refine_ls_shift/su_max 0.001
_refine_ls_shift/su_mean 0.000
_refine_ls_structure_factor_coef Fsqd
_refine_ls_weighting_details 'w=1/[\s^2^(Fo^2^)+(0.0740P)^2^+0.7891P] where P=(Fo^2^+2Fc^2^)/3'
_refine_ls_weighting_scheme calc
_refine_ls_wR_factor_gt 0.1162
_refine_ls_wR_factor_ref 0.1202
_reflns_Friedel_coverage 0.000
_reflns_number_gt 2943
_reflns_number_total 3244
_reflns_threshold_expression 'I > 2\s(I)'
_cod_data_source_file c9cc05672f5.cif
_cod_data_source_block cu_118RMB17_0m_a
_cod_database_code 7124414
_shelx_shelxl_version_number 2016/6
_shelx_space_group_comment
;
The symmetry employed for this shelxl refinement is uniquely defined
by the following loop, which should always be used as a source of
symmetry information in preference to the above space-group names.
They are only intended as comments.
;
_shelx_estimated_absorpt_t_min 0.788
_shelx_estimated_absorpt_t_max 0.906

loop_
_space_group_symop_operation_xyz
'x, y, z'
'-x, y, -z+1/2'
'x+1/2, y+1/2, z'
'-x+1/2, y+1/2, -z+1/2'
'-x, -y, -z'
'x, -y, z-1/2'
'-x+1/2, -y+1/2, -z'
'x+1/2, -y+1/2, z-1/2'

loop_
_atom_site_label
_atom_site_type_symbol
_atom_site_fract_x
_atom_site_fract_y
_atom_site_fract_z
_atom_site_U_iso_or_equiv
_atom_site_adp_type
_atom_site_occupancy
_atom_site_site_symmetry_order
_atom_site_calc_flag
_atom_site_refinement_flags_posn
_atom_site_refinement_flags_adp
N1 N 0.33043(3) 0.02404(18) 0.69025(5) 0.0472(2) Uani 1 1 d . .
C1 C 0.29049(3) -0.0730(2) 0.64814(6) 0.0463(3) Uani 1 1 d . .
C3 C 0.22396(4) -0.1267(3) 0.55113(7) 0.0651(4) Uani 1 1 d . .
H3 H 0.204053 -0.079339 0.505993 0.078 Uiso 1 1 calc R U
C2 C 0.26166(4) 0.0014(3) 0.58063(7) 0.0590(3) Uani 1 1 d . .
H2 H 0.267464 0.133076 0.555997 0.071 Uiso 1 1 calc R U
C4 C 0.21510(4) -0.3250(3) 0.58741(8) 0.0652(4) Uani 1 1 d . .
H4 H 0.189870 -0.411202 0.565521 0.078 Uiso 1 1 calc R U
C5 C 0.24317(4) -0.3947(2) 0.65505(7) 0.0579(3) Uani 1 1 d . .
H5 H 0.237040 -0.526082 0.679375 0.069 Uiso 1 1 calc R U
C6 C 0.28120(4) -0.2648(2) 0.68690(6) 0.0468(3) Uani 1 1 d . .
C7 C 0.31631(4) -0.2824(2) 0.75604(6) 0.0465(3) Uani 1 1 d . .
C8 C 0.32512(4) -0.4382(2) 0.81555(7) 0.0593(3) Uani 1 1 d . .
H8 H 0.305442 -0.555324 0.816103 0.071 Uiso 1 1 calc R U
C9 C 0.36319(5) -0.4170(3) 0.87346(7) 0.0655(4) Uani 1 1 d . .
H9 H 0.369307 -0.521018 0.913380 0.079 Uiso 1 1 calc R U
C10 C 0.39270(5) -0.2420(3) 0.87316(7) 0.0616(3) Uani 1 1 d . .
H10 H 0.418356 -0.231308 0.912903 0.074 Uiso 1 1 calc R U
C11 C 0.38465(4) -0.0828(2) 0.81477(6) 0.0527(3) Uani 1 1 d . .
H11 H 0.404440 0.034589 0.814841 0.063 Uiso 1 1 calc R U
C12 C 0.34616(4) -0.1042(2) 0.75630(6) 0.0440(3) Uani 1 1 d . .
C13 C 0.35514(3) 0.1691(2) 0.66218(6) 0.0446(3) Uani 1 1 d . .
C14 C 0.35656(4) 0.1076(2) 0.59559(6) 0.0534(3) Uani 1 1 d . .
H14 H 0.341330 -0.027844 0.569775 0.064 Uiso 1 1 calc R U
C15 C 0.38034(4) 0.2456(3) 0.56752(7) 0.0570(3) Uani 1 1 d . .
H15 H 0.380803 0.203408 0.522709 0.068 Uiso 1 1 calc R U
C16 C 0.40369(4) 0.4480(2) 0.60566(7) 0.0519(3) Uani 1 1 d . .
C17 C 0.40266(4) 0.5054(2) 0.67306(7) 0.0556(3) Uani 1 1 d . .
H17 H 0.418383 0.638341 0.699522 0.067 Uiso 1 1 calc R U
C18 C 0.37868(4) 0.3680(2) 0.70116(7) 0.0513(3) Uani 1 1 d . .
H18 H 0.378314 0.408806 0.746137 0.062 Uiso 1 1 calc R U
C19 C 0.42897(4) 0.5911(2) 0.57693(8) 0.0584(3) Uani 1 1 d . .
C20 C 0.45030(4) 0.7073(3) 0.55419(7) 0.0591(3) Uani 1 1 d . .
C21 C 0.47614(4) 0.8556(2) 0.52758(7) 0.0547(3) Uani 1 1 d . .
C22 C 0.47629(4) 0.8073(2) 0.45900(7) 0.0566(3) Uani 1 1 d . .
H22 H 0.460292 0.676122 0.431941 0.068 Uiso 1 1 calc R U
C23 C 0.49961(4) 0.9491(2) 0.42989(7) 0.0549(3) Uani 1 1 d . .
C24 C 0.49803(5) 0.8989(3) 0.35477(8) 0.0713(4) Uani 1 1 d . .
H24A H 0.483266 0.746547 0.336888 0.107 Uiso 1 1 calc R U
H24B H 0.526255 0.886277 0.356595 0.107 Uiso 1 1 calc R U
H24C H 0.483554 1.031893 0.322914 0.107 Uiso 1 1 calc R U

loop_
_atom_site_aniso_label
_atom_site_aniso_U_11
_atom_site_aniso_U_22
_atom_site_aniso_U_33
_atom_site_aniso_U_23
_atom_site_aniso_U_13
_atom_site_aniso_U_12
N1 0.0482(5) 0.0478(5) 0.0493(5) 0.0052(4) 0.0232(4) -0.0061(4)
C1 0.0454(6) 0.0483(6) 0.0514(6) -0.0023(5) 0.0255(5) -0.0026(4)
C3 0.0503(7) 0.0843(10) 0.0589(7) -0.0116(7) 0.0192(6) 0.0028(6)
C2 0.0549(7) 0.0646(7) 0.0585(7) 0.0043(6) 0.0233(6) 0.0025(6)
C4 0.0505(7) 0.0807(9) 0.0709(8) -0.0268(7) 0.0307(6) -0.0139(6)
C5 0.0586(7) 0.0592(7) 0.0701(8) -0.0146(6) 0.0407(6) -0.0143(6)
C6 0.0495(6) 0.0467(6) 0.0572(6) -0.0054(5) 0.0348(5) -0.0039(4)
C7 0.0542(6) 0.0462(6) 0.0520(6) -0.0021(5) 0.0347(5) -0.0041(5)
C8 0.0750(8) 0.0586(7) 0.0589(7) 0.0046(6) 0.0419(6) -0.0118(6)
C9 0.0880(9) 0.0657(8) 0.0494(7) 0.0105(6) 0.0341(7) -0.0039(7)
C10 0.0709(8) 0.0649(8) 0.0465(6) 0.0017(5) 0.0202(6) -0.0030(6)
C11 0.0567(7) 0.0523(6) 0.0517(6) -0.0007(5) 0.0238(5) -0.0078(5)
C12 0.0525(6) 0.0423(5) 0.0460(5) 0.0007(4) 0.0287(5) -0.0017(4)
C13 0.0466(6) 0.0418(5) 0.0506(6) 0.0070(4) 0.0246(5) -0.0007(4)
C14 0.0594(7) 0.0537(6) 0.0500(6) -0.0007(5) 0.0245(5) -0.0122(5)
C15 0.0645(7) 0.0641(8) 0.0509(6) 0.0047(5) 0.0317(6) -0.0066(6)
C16 0.0511(6) 0.0496(6) 0.0633(7) 0.0125(5) 0.0315(5) 0.0008(5)
C17 0.0619(7) 0.0437(6) 0.0706(8) -0.0023(5) 0.0360(6) -0.0091(5)
C18 0.0620(7) 0.0437(6) 0.0596(7) -0.0022(5) 0.0363(6) -0.0037(5)
C19 0.0562(7) 0.0573(7) 0.0698(8) 0.0132(6) 0.0333(6) 0.0012(6)
C20 0.0545(7) 0.0577(7) 0.0723(8) 0.0171(6) 0.0326(6) 0.0021(6)
C21 0.0462(6) 0.0535(7) 0.0718(8) 0.0210(6) 0.0312(5) 0.0043(5)
C22 0.0493(6) 0.0544(7) 0.0706(7) 0.0122(6) 0.0283(6) -0.0010(5)
C23 0.0462(6) 0.0588(7) 0.0659(7) 0.0174(6) 0.0287(5) 0.0070(5)
C24 0.0640(8) 0.0855(10) 0.0727(9) 0.0106(7) 0.0358(7) 0.0027(7)

loop_
_atom_type_symbol
_atom_type_description
_atom_type_scat_dispersion_real
_atom_type_scat_dispersion_imag
_atom_type_scat_source
C C 0.0181 0.0091 'International Tables Vol C Tables 4.2.6.8 and 6.1.1.4'
H H 0.0000 0.0000 'International Tables Vol C Tables 4.2.6.8 and 6.1.1.4'
N N 0.0311 0.0180 'International Tables Vol C Tables 4.2.6.8 and 6.1.1.4'

loop_
_geom_angle_atom_site_label_1
_geom_angle_atom_site_label_2
_geom_angle_atom_site_label_3
_geom_angle
_geom_angle_site_symmetry_1
_geom_angle_site_symmetry_3
C12 N1 C1 107.91(9) . .
C12 N1 C13 125.05(9) . .
C1 N1 C13 124.47(9) . .
C2 C1 N1 129.50(11) . .
C2 C1 C6 121.39(11) . .
N1 C1 C6 109.05(10) . .
C2 C3 C4 121.56(13) . .
C2 C3 H3 119.2 . .
C4 C3 H3 119.2 . .
C3 C2 C1 117.71(13) . .
C3 C2 H2 121.1 . .
C1 C2 H2 121.1 . .
C5 C4 C3 120.72(12) . .
C5 C4 H4 119.6 . .
C3 C4 H4 119.6 . .
C4 C5 C6 118.92(12) . .
C4 C5 H5 120.5 . .
C6 C5 H5 120.5 . .
C5 C6 C1 119.58(12) . .
C5 C6 C7 133.47(11) . .
C1 C6 C7 106.95(9) . .
C8 C7 C12 119.78(11) . .
C8 C7 C6 132.94(11) . .
C12 C7 C6 107.23(9) . .
C9 C8 C7 119.18(11) . .
C9 C8 H8 120.4 . .
C7 C8 H8 120.4 . .
C8 C9 C10 120.78(12) . .
C8 C9 H9 119.6 . .
C10 C9 H9 119.6 . .
C11 C10 C9 121.31(12) . .
C11 C10 H10 119.3 . .
C9 C10 H10 119.3 . .
C12 C11 C10 117.86(11) . .
C12 C11 H11 121.1 . .
C10 C11 H11 121.1 . .
C11 C12 N1 130.03(10) . .
C11 C12 C7 121.08(10) . .
N1 C12 C7 108.85(10) . .
C18 C13 C14 119.41(10) . .
C18 C13 N1 120.88(10) . .
C14 C13 N1 119.69(10) . .
C15 C14 C13 120.56(11) . .
C15 C14 H14 119.7 . .
C13 C14 H14 119.7 . .
C14 C15 C16 120.63(11) . .
C14 C15 H15 119.7 . .
C16 C15 H15 119.7 . .
C15 C16 C17 118.34(10) . .
C15 C16 C19 120.84(12) . .
C17 C16 C19 120.81(12) . .
C18 C17 C16 121.13(11) . .
C18 C17 H17 119.4 . .
C16 C17 H17 119.4 . .
C17 C18 C13 119.91(11) . .
C17 C18 H18 120.0 . .
C13 C18 H18 120.0 . .
C20 C19 C16 178.95(15) . .
C19 C20 C21 178.24(16) . .
C22 C21 C23 120.28(11) . 5_676
C22 C21 C20 119.74(13) . .
C23 C21 C20 119.97(12) 5_676 .
C23 C22 C21 122.08(13) . .
C23 C22 H22 119.0 . .
C21 C22 H22 119.0 . .
C22 C23 C21 117.64(12) . 5_676
C22 C23 C24 121.05(13) . .
C21 C23 C24 121.29(11) 5_676 .
C23 C24 H24A 109.5 . .
C23 C24 H24B 109.5 . .
H24A C24 H24B 109.5 . .
C23 C24 H24C 109.5 . .
H24A C24 H24C 109.5 . .
H24B C24 H24C 109.5 . .

loop_
_geom_bond_atom_site_label_1
_geom_bond_atom_site_label_2
_geom_bond_distance
_geom_bond_site_symmetry_2
N1 C12 1.3985(14) .
N1 C1 1.4028(14) .
N1 C13 1.4227(13) .
C1 C2 1.3851(17) .
C1 C6 1.4029(16) .
C3 C2 1.3825(19) .
C3 C4 1.393(2) .
C3 H3 0.9300 .
C2 H2 0.9300 .
C4 C5 1.371(2) .
C4 H4 0.9300 .
C5 C6 1.3996(17) .
C5 H5 0.9300 .
C6 C7 1.4392(17) .
C7 C8 1.3899(16) .
C7 C12 1.4062(15) .
C8 C9 1.372(2) .
C8 H8 0.9300 .
C9 C10 1.389(2) .
C9 H9 0.9300 .
C10 C11 1.3874(18) .
C10 H10 0.9300 .
C11 C12 1.3863(17) .
C11 H11 0.9300 .
C13 C18 1.3871(16) .
C13 C14 1.3901(16) .
C14 C15 1.3779(16) .
C14 H14 0.9300 .
C15 C16 1.3939(18) .
C15 H15 0.9300 .
C16 C17 1.3956(17) .
C16 C19 1.4402(16) .
C17 C18 1.3816(16) .
C17 H17 0.9300 .
C18 H18 0.9300 .
C19 C20 1.1827(17) .
C20 C21 1.4441(16) .
C21 C22 1.3966(19) .
C21 C23 1.406(2) 5_676
C22 C23 1.3905(16) .
C22 H22 0.9300 .
C23 C24 1.5046(19) .
C24 H24A 0.9600 .
C24 H24B 0.9600 .
C24 H24C 0.9600 .
